data_4305724
loop_
_publ_author_name
'Ya-Qian Lan'
'Shun-Li Li'
'Xin-Long Wang'
'Kui-Zhan Shao'
'Dong-Ying Du'
'Hong-Ying Zang'
'Zhong-Min Su'

_publ_section_title
;
Self-Assembly of Polyoxometalate-Based Metal Organic Frameworks Based on
Octamolybdates and Copper-Organic Units: from CuII, CuI,II to CuI via
Changing Organic Amine
;
_journal_name_full 'Inorganic Chemistry'
_journal_page_first 8179
_journal_page_last 8187
_journal_paper_doi 10.1021/ic800702d
_journal_volume 47
_journal_year 2008
_chemical_formula_sum 'C30 H44 Cu Mo8 N12 O26'
_chemical_formula_weight 1819.83
_chemical_name_systematic
;
 ?
;
_space_group_IT_number 2
_symmetry_cell_setting triclinic
_symmetry_space_group_name_Hall '-P 1'
_symmetry_space_group_name_H-M 'P -1'
_atom_sites_solution_hydrogens geom
_atom_sites_solution_primary direct
_atom_sites_solution_secondary difmap
_audit_creation_method SHELXL-97
_cell_angle_alpha 87.6040(10)
_cell_angle_beta 67.5150(10)
_cell_angle_gamma 62.8610(10)
_cell_formula_units_Z 1
_cell_length_a 11.3760(5)
_cell_length_b 11.8230(5)
_cell_length_c 11.8710(6)
_cell_measurement_temperature 293(2)
_cell_measurement_theta_max 28.61
_cell_measurement_theta_min 1.88
_cell_volume 1295.64(10)
_computing_cell_refinement 'SMART (Bruker, 1997)'
_computing_data_collection 'SMART (Bruker, 1997)'
_computing_data_reduction SAINT
_computing_molecular_graphics 'SHELXTL-PLUS (Sheldrick, 1990)'
_computing_publication_material SHELXL-97
_computing_structure_refinement 'SHELXL-97 (Sheldrick, 1997)'
_computing_structure_solution 'SHELXS-97(Sheldrick, 1997)'
_diffrn_ambient_temperature 293(2)
_diffrn_measured_fraction_theta_full 0.987
_diffrn_measured_fraction_theta_max 0.875
_diffrn_measurement_device_type 'Bruker APEX CCD area-detector'
_diffrn_measurement_method '\w scans'
_diffrn_radiation_monochromator graphite
_diffrn_radiation_source 'fine-focus sealed tube'
_diffrn_radiation_type MoK\a
_diffrn_radiation_wavelength 0.71069
_diffrn_reflns_av_R_equivalents 0.0141
_diffrn_reflns_av_sigmaI/netI 0.0325
_diffrn_reflns_limit_h_max 11
_diffrn_reflns_limit_h_min -15
_diffrn_reflns_limit_k_max 15
_diffrn_reflns_limit_k_min -15
_diffrn_reflns_limit_l_max 11
_diffrn_reflns_limit_l_min -15
_diffrn_reflns_number 8011
_diffrn_reflns_theta_full 25.00
_diffrn_reflns_theta_max 28.61
_diffrn_reflns_theta_min 1.88
_diffrn_standards_number 0
_exptl_absorpt_coefficient_mu 2.364
_exptl_absorpt_correction_T_max 0.554
_exptl_absorpt_correction_T_min 0.483
_exptl_absorpt_correction_type multi-scan
_exptl_absorpt_process_details 'SADABS(Sheldrick, 1996)'
_exptl_crystal_colour blue
_exptl_crystal_density_diffrn 2.332
_exptl_crystal_density_method 'not measured'
_exptl_crystal_description block
_exptl_crystal_F_000 881
_exptl_crystal_size_max 0.32
_exptl_crystal_size_mid 0.26
_exptl_crystal_size_min 0.25
_refine_diff_density_max 1.402
_refine_diff_density_min -0.706
_refine_diff_density_rms 0.120
_refine_ls_extinction_method none
_refine_ls_goodness_of_fit_ref 1.047
_refine_ls_hydrogen_treatment mixed
_refine_ls_matrix_type full
_refine_ls_number_parameters 370
_refine_ls_number_reflns 5807
_refine_ls_number_restraints 1
_refine_ls_restrained_S_all 1.047
_refine_ls_R_factor_all 0.0377
_refine_ls_R_factor_gt 0.0299
_refine_ls_shift/su_max 0.001
_refine_ls_shift/su_mean 0.000
_refine_ls_structure_factor_coef Fsqd
_refine_ls_weighting_details 'calc w=1/[\s^2^(Fo^2^)+(0.0376P)^2^+2.5880P] where P=(Fo^2^+2Fc^2^)/3'
_refine_ls_weighting_scheme calc
_refine_ls_wR_factor_gt 0.0775
_refine_ls_wR_factor_ref 0.0904
_reflns_number_gt 4853
_reflns_number_total 5807
_reflns_threshold_expression >2sigma(I)
_cod_data_source_file ic800702d_si_002_1.cif
_cod_data_source_block 1
_cod_depositor_comments
;
The following automatic conversions were performed:
'_symmetry_cell_setting' value 'Triclinic' changed to 'triclinic'
according to '/home/saulius/struct/CIF-dictionaries/cif_core.dic'
dictionary named 'cif_core.dic' version 2.4.1 from 2010-06-29.

Automatic conversion script
Id: cif_fix_enum 1527 2010-12-29 10:47:43Z saulius 
;
_cod_database_code 4305724

loop_
_symmetry_equiv_pos_as_xyz
'x, y, z'
'-x, -y, -z'

loop_
_atom_site_label
_atom_site_type_symbol
_atom_site_fract_x
_atom_site_fract_y
_atom_site_fract_z
_atom_site_U_iso_or_equiv
_atom_site_adp_type
_atom_site_occupancy
_atom_site_symmetry_multiplicity
_atom_site_calc_flag
_atom_site_refinement_flags
_atom_site_disorder_assembly
_atom_site_disorder_group
C1 C 0.6704(5) 0.1178(5) 0.8289(4) 0.0437(11) Uani 1 1 d . . .
H1 H 0.7552 0.0395 0.7977 0.052 Uiso 1 1 calc R . .
C2 C 0.4497(5) 0.2591(4) 0.9321(4) 0.0426(11) Uani 1 1 d . . .
H2 H 0.3524 0.2977 0.9862 0.051 Uiso 1 1 calc R . .
C3 C 0.6571(6) 0.2333(5) 0.7973(5) 0.0488(12) Uani 1 1 d . . .
H3 H 0.7297 0.2490 0.7417 0.059 Uiso 1 1 calc R . .
C4 C 0.4508(6) 0.4629(5) 0.8710(5) 0.0514(13) Uani 1 1 d . . .
H4A H 0.3467 0.5018 0.9164 0.062 Uiso 1 1 calc R . .
H4B H 0.4708 0.4847 0.7885 0.062 Uiso 1 1 calc R . .
C5 C 0.5118(7) 0.5152(5) 0.9346(5) 0.0581(14) Uani 1 1 d . . .
H5A H 0.4676 0.6079 0.9383 0.070 Uiso 1 1 calc R . .
H5B H 0.6149 0.4800 0.8854 0.070 Uiso 1 1 calc R . .
C6 C 0.8599(6) 0.0757(6) 0.4479(8) 0.078(2) Uani 1 1 d . . .
H6 H 0.9602 0.0386 0.4089 0.094 Uiso 1 1 calc R . .
C7 C 0.7849(6) 0.0159(5) 0.5042(6) 0.0546(14) Uani 1 1 d . . .
H7 H 0.8220 -0.0710 0.5113 0.066 Uiso 1 1 calc R . .
C8 C 0.6329(6) 0.2185(5) 0.5212(6) 0.0547(14) Uani 1 1 d . . .
H8 H 0.5478 0.2962 0.5428 0.066 Uiso 1 1 calc R . .
C9 C 0.5200(6) 0.0842(6) 0.6239(5) 0.0542(13) Uani 1 1 d . . .
H9A H 0.4458 0.1601 0.6851 0.065 Uiso 1 1 calc R . .
H9B H 0.5527 0.0129 0.6675 0.065 Uiso 1 1 calc R . .
C10 C 0.4549(7) 0.0545(7) 0.5477(7) 0.080(2) Uani 1 1 d . . .
H10A H 0.3739 0.0434 0.6037 0.096 Uiso 1 1 calc R . .
H10B H 0.4157 0.1295 0.5103 0.096 Uiso 1 1 calc R . .
C11 C 0.2139(6) 0.1519(5) 0.9716(5) 0.0489(12) Uani 1 1 d . . .
C13 C 0.1380(5) 0.1343(5) 0.9165(5) 0.0521(12) Uani 0.50 1 d P . .
N6' N 0.1380(5) 0.1343(5) 0.9165(5) 0.0521(12) Uani 0.50 1 d P . .
C14 C 0.1931(12) -0.0719(12) 0.7917(10) 0.055(3) Uani 0.50 1 d P . .
C14' C -0.0182(12) 0.2312(12) 0.9502(13) 0.063(3) Uani 0.50 1 d P . .
C15' C -0.1172(12) 0.1757(11) 1.0225(11) 0.057(3) Uani 0.50 1 d P . .
C15 C 0.0774(11) -0.1062(11) 0.8775(10) 0.048(2) Uani 0.50 1 d P . .
C12 C 0.3413(5) -0.0460(5) 0.8763(5) 0.0550(14) Uani 1 1 d . . .
O1 O 0.1847(4) 0.4296(4) 0.8465(4) 0.0580(10) Uani 1 1 d . . .
O2 O 0.1971(4) 0.6134(3) 0.7062(4) 0.0526(9) Uani 1 1 d . . .
O3 O 0.2996(3) 0.3755(3) 0.5847(3) 0.0379(7) Uani 1 1 d . . .
O4 O 0.0585(3) 0.3647(3) 0.7074(3) 0.0352(6) Uani 1 1 d . . .
O5 O 0.3408(4) 0.5383(3) 0.4157(3) 0.0477(8) Uani 1 1 d . . .
O6 O 0.4556(3) 0.2867(3) 0.3313(3) 0.0480(8) Uani 1 1 d . . .
O7 O 0.1785(3) 0.2905(2) 0.4538(3) 0.0277(6) Uani 1 1 d . . .
O8 O 0.3213(3) 0.1975(3) 0.1950(3) 0.0410(7) Uani 1 1 d . . .
O9 O 0.0756(3) 0.1896(3) 0.3291(3) 0.0399(7) Uani 1 1 d . . .
O10 O 0.0618(3) 0.3916(3) 0.1967(3) 0.0376(7) Uani 1 1 d . . .
O11 O -0.0619(3) 0.4579(2) 0.4438(2) 0.0273(6) Uani 1 1 d . . .
O12 O 0.1920(3) 0.4638(3) 0.3190(3) 0.0302(6) Uani 1 1 d . . .
O13 O 0.0638(3) 0.7328(3) 0.3888(3) 0.0414(7) Uani 1 1 d . . .
Cu1 Cu 0.5000 0.0000 1.0000 0.03786(18) Uani 1 2 d S . .
Mo1 Mo 0.00862(3) 0.61986(3) 0.40514(3) 0.02640(9) Uani 1 1 d . . .
Mo2 Mo 0.30020(4) 0.41599(3) 0.42706(4) 0.03189(10) Uani 1 1 d . . .
Mo3 Mo 0.14807(4) 0.29112(3) 0.29952(3) 0.02878(9) Uani 1 1 d . . .
Mo4 Mo 0.14519(4) 0.49687(4) 0.72836(4) 0.03681(10) Uani 1 1 d . . .
N1 N 0.6424(4) 0.1066(4) 0.5498(4) 0.0425(9) Uani 1 1 d . . .
N2 N 0.7636(6) 0.2017(5) 0.4576(6) 0.0729(16) Uani 1 1 d D . .
N3 N 0.5406(4) 0.1342(4) 0.9133(4) 0.0391(8) Uani 1 1 d . . .
N4 N 0.5157(5) 0.3220(4) 0.8637(4) 0.0425(9) Uani 1 1 d . . .
N5 N 0.3393(4) 0.0424(4) 0.9485(4) 0.0384(8) Uani 1 1 d . . .
N6 N 0.2221(5) 0.0058(5) 0.8554(4) 0.0533(12) Uani 0.50 1 d P . .
C13' C 0.2221(5) 0.0058(5) 0.8554(4) 0.0533(12) Uani 0.50 1 d P . .
H2N H 0.786(7) 0.261(4) 0.439(6) 0.080 Uiso 1 1 d D . .

loop_
_atom_site_aniso_label
_atom_site_aniso_U_11
_atom_site_aniso_U_22
_atom_site_aniso_U_33
_atom_site_aniso_U_23
_atom_site_aniso_U_13
_atom_site_aniso_U_12
C1 0.041(2) 0.042(3) 0.044(3) 0.000(2) -0.009(2) -0.022(2)
C2 0.044(3) 0.041(2) 0.044(3) 0.010(2) -0.012(2) -0.026(2)
C3 0.055(3) 0.054(3) 0.045(3) 0.007(2) -0.012(2) -0.038(3)
C4 0.072(4) 0.040(3) 0.050(3) 0.010(2) -0.027(3) -0.032(3)
C5 0.080(4) 0.045(3) 0.064(4) 0.018(3) -0.027(3) -0.044(3)
C6 0.044(3) 0.055(4) 0.138(7) 0.020(4) -0.037(4) -0.026(3)
C7 0.045(3) 0.032(2) 0.087(4) 0.012(3) -0.031(3) -0.015(2)
C8 0.052(3) 0.031(2) 0.089(4) 0.008(3) -0.040(3) -0.017(2)
C9 0.053(3) 0.064(3) 0.053(3) 0.001(3) -0.019(3) -0.035(3)
C10 0.069(4) 0.097(5) 0.083(5) -0.001(4) -0.015(4) -0.060(4)
C11 0.045(3) 0.043(3) 0.064(3) 0.009(2) -0.029(3) -0.020(2)
C13 0.043(2) 0.053(3) 0.069(3) 0.015(2) -0.032(2) -0.022(2)
N6' 0.043(2) 0.053(3) 0.069(3) 0.015(2) -0.032(2) -0.022(2)
C14 0.054(6) 0.081(8) 0.048(6) 0.001(5) -0.021(5) -0.044(6)
C14' 0.048(6) 0.066(7) 0.087(9) 0.039(7) -0.038(6) -0.030(6)
C15' 0.047(6) 0.068(7) 0.072(8) 0.032(6) -0.039(6) -0.031(6)
C15 0.048(6) 0.061(6) 0.046(6) 0.011(5) -0.023(5) -0.030(5)
C12 0.037(3) 0.053(3) 0.067(4) -0.004(3) -0.007(2) -0.025(2)
O1 0.070(3) 0.053(2) 0.055(2) 0.0141(18) -0.042(2) -0.020(2)
O2 0.054(2) 0.0391(18) 0.069(2) 0.0029(17) -0.0315(19) -0.0206(17)
O3 0.0312(15) 0.0284(15) 0.0483(19) 0.0043(13) -0.0194(14) -0.0070(13)
O4 0.0405(16) 0.0305(15) 0.0318(15) 0.0082(12) -0.0144(13) -0.0153(13)
O5 0.0428(18) 0.0397(18) 0.061(2) 0.0076(16) -0.0164(16) -0.0240(15)
O6 0.0292(16) 0.0429(18) 0.055(2) -0.0067(16) -0.0104(15) -0.0088(14)
O7 0.0240(13) 0.0215(13) 0.0335(15) 0.0039(11) -0.0103(11) -0.0088(11)
O8 0.0305(15) 0.0363(16) 0.0368(17) -0.0044(13) -0.0076(13) -0.0048(13)
O9 0.0413(17) 0.0308(15) 0.0459(19) 0.0009(13) -0.0179(15) -0.0155(14)
O10 0.0405(16) 0.0320(15) 0.0297(15) -0.0002(12) -0.0132(13) -0.0096(13)
O11 0.0242(13) 0.0203(12) 0.0317(15) 0.0053(11) -0.0094(11) -0.0080(11)
O12 0.0273(13) 0.0249(13) 0.0291(14) 0.0027(11) -0.0049(11) -0.0104(11)
O13 0.0384(17) 0.0294(15) 0.0503(19) 0.0101(14) -0.0098(15) -0.0185(14)
Cu1 0.0328(4) 0.0331(4) 0.0548(5) 0.0148(3) -0.0199(4) -0.0203(3)
Mo1 0.02574(17) 0.01991(16) 0.02838(18) 0.00577(13) -0.00744(14) -0.00992(13)
Mo2 0.02342(17) 0.02671(18) 0.0396(2) 0.00188(15) -0.00951(15) -0.00978(14)
Mo3 0.02609(17) 0.02194(17) 0.02969(19) -0.00042(13) -0.00814(14) -0.00696(14)
Mo4 0.0382(2) 0.02921(19) 0.0422(2) 0.00388(16) -0.02229(18) -0.01051(16)
N1 0.040(2) 0.0311(19) 0.063(3) 0.0032(18) -0.029(2) -0.0153(17)
N2 0.060(3) 0.040(3) 0.136(5) 0.022(3) -0.046(3) -0.034(2)
N3 0.038(2) 0.0349(19) 0.048(2) 0.0110(17) -0.0161(17) -0.0222(17)
N4 0.055(2) 0.039(2) 0.046(2) 0.0125(18) -0.0204(19) -0.032(2)
N5 0.0327(19) 0.0344(19) 0.047(2) 0.0032(17) -0.0146(17) -0.0161(16)
N6 0.049(3) 0.069(3) 0.044(3) -0.005(2) -0.013(2) -0.034(3)
C13' 0.049(3) 0.069(3) 0.044(3) -0.005(2) -0.013(2) -0.034(3)

loop_
_atom_type_symbol
_atom_type_description
_atom_type_scat_dispersion_real
_atom_type_scat_dispersion_imag
_atom_type_scat_source
C C 0.0033 0.0016 'International Tables Vol C Tables 4.2.6.8 and 6.1.1.4'
H H 0.0000 0.0000 'International Tables Vol C Tables 4.2.6.8 and 6.1.1.4'
O O 0.0106 0.0060 'International Tables Vol C Tables 4.2.6.8 and 6.1.1.4'
Cu Cu 0.3201 1.2651 'International Tables Vol C Tables 4.2.6.8 and 6.1.1.4'
Mo Mo -1.6832 0.6857 'International Tables Vol C Tables 4.2.6.8 and 6.1.1.4'
N N 0.0061 0.0033 'International Tables Vol C Tables 4.2.6.8 and 6.1.1.4'

loop_
_geom_angle_atom_site_label_1
_geom_angle_atom_site_label_2
_geom_angle_atom_site_label_3
_geom_angle
_geom_angle_site_symmetry_1
_geom_angle_site_symmetry_3
_geom_angle_publ_flag
N3 C1 C3 109.4(4) . . ?
N3 C1 H1 125.3 . . ?
C3 C1 H1 125.3 . . ?
N3 C2 N4 111.2(4) . . ?
N3 C2 H2 124.4 . . ?
N4 C2 H2 124.4 . . ?
C1 C3 N4 106.2(4) . . ?
C1 C3 H3 126.9 . . ?
N4 C3 H3 126.9 . . ?
N4 C4 C5 110.3(4) . . ?
N4 C4 H4A 109.6 . . ?
C5 C4 H4A 109.6 . . ?
N4 C4 H4B 109.6 . . ?
C5 C4 H4B 109.6 . . ?
H4A C4 H4B 108.1 . . ?
C4 C5 C5 114.1(5) . 2_667 ?
C4 C5 H5A 108.7 . . ?
C5 C5 H5A 108.7 2_667 . ?
C4 C5 H5B 108.7 . . ?
C5 C5 H5B 108.7 2_667 . ?
H5A C5 H5B 107.6 . . ?
C7 C6 N2 107.6(5) . . ?
C7 C6 H6 126.2 . . ?
N2 C6 H6 126.2 . . ?
C6 C7 N1 106.6(5) . . ?
C6 C7 H7 126.7 . . ?
N1 C7 H7 126.7 . . ?
N2 C8 N1 108.2(5) . . ?
N2 C8 H8 125.9 . . ?
N1 C8 H8 125.9 . . ?
N1 C9 C10 113.2(5) . . ?
N1 C9 H9A 108.9 . . ?
C10 C9 H9A 108.9 . . ?
N1 C9 H9B 108.9 . . ?
C10 C9 H9B 108.9 . . ?
H9A C9 H9B 107.8 . . ?
C10 C10 C9 118.4(8) 2_656 . ?
C10 C10 H10A 107.7 2_656 . ?
C9 C10 H10A 107.7 . . ?
C10 C10 H10B 107.7 2_656 . ?
C9 C10 H10B 107.7 . . ?
H10A C10 H10B 107.1 . . ?
C13 C11 N5 110.3(4) . . ?
C11 C13 N6 105.9(4) . . ?
C11 C13 C14' 120.4(7) . . ?
N6 C13 C14' 132.0(6) . . ?
N6 C14 C15 113.4(8) . . ?
C13 C14' C15' 110.7(8) . . ?
C15 C15' C14' 113.4(9) 2_557 . ?
C15' C15 C14 112.3(9) 2_557 . ?
N6 C12 N5 110.2(5) . . ?
Mo2 O3 Mo4 117.90(14) . . ?
Mo1 O4 Mo4 119.26(14) 2_566 . ?
Mo1 O7 Mo3 109.64(12) 2_566 . ?
Mo1 O7 Mo2 107.98(11) 2_566 . ?
Mo3 O7 Mo2 104.11(11) . . ?
Mo3 O10 Mo4 117.06(15) . 2_566 ?
Mo1 O11 Mo2 91.96(10) 2_566 2_566 ?
Mo1 O11 Mo3 92.29(9) 2_566 . ?
Mo2 O11 Mo3 161.36(13) 2_566 . ?
Mo1 O11 Mo1 104.84(11) 2_566 . ?
Mo2 O11 Mo1 98.56(9) 2_566 . ?
Mo3 O11 Mo1 97.88(10) . . ?
Mo1 O11 Mo4 164.55(13) 2_566 2_566 ?
Mo2 O11 Mo4 86.04(9) 2_566 2_566 ?
Mo3 O11 Mo4 85.05(9) . 2_566 ?
Mo1 O11 Mo4 90.61(9) . 2_566 ?
Mo1 O12 Mo2 107.80(13) . . ?
Mo1 O12 Mo3 109.76(12) . . ?
Mo2 O12 Mo3 105.21(11) . . ?
N3 Cu1 N3 180.00(11) . 2_657 ?
N3 Cu1 N5 91.30(16) . . ?
N3 Cu1 N5 88.70(16) 2_657 . ?
N3 Cu1 N5 88.70(16) . 2_657 ?
N3 Cu1 N5 91.30(16) 2_657 2_657 ?
N5 Cu1 N5 180.0 . 2_657 ?
O13 Mo1 O4 104.29(15) . 2_566 ?
O13 Mo1 O12 101.44(13) . . ?
O4 Mo1 O12 97.09(13) 2_566 . ?
O13 Mo1 O7 100.35(13) . 2_566 ?
O4 Mo1 O7 96.95(13) 2_566 2_566 ?
O12 Mo1 O7 150.21(11) . 2_566 ?
O13 Mo1 O11 99.44(14) . 2_566 ?
O4 Mo1 O11 156.26(12) 2_566 2_566 ?
O12 Mo1 O11 78.49(11) . 2_566 ?
O7 Mo1 O11 78.09(11) 2_566 2_566 ?
O13 Mo1 O11 174.61(14) . . ?
O4 Mo1 O11 81.10(12) 2_566 . ?
O12 Mo1 O11 77.88(10) . . ?
O7 Mo1 O11 78.52(10) 2_566 . ?
O11 Mo1 O11 75.16(11) 2_566 . ?
O13 Mo1 Mo2 90.09(11) . . ?
O4 Mo1 Mo2 133.65(10) 2_566 . ?
O12 Mo1 Mo2 36.57(9) . . ?
O7 Mo1 Mo2 123.89(8) 2_566 . ?
O11 Mo1 Mo2 45.80(7) 2_566 . ?
O11 Mo1 Mo2 86.24(6) . . ?
O5 Mo2 O6 105.05(16) . . ?
O5 Mo2 O3 100.83(16) . . ?
O6 Mo2 O3 100.97(15) . . ?
O5 Mo2 O12 98.73(15) . . ?
O6 Mo2 O12 99.20(14) . . ?
O3 Mo2 O12 147.05(12) . . ?
O5 Mo2 O11 94.16(13) . 2_566 ?
O6 Mo2 O11 160.52(13) . 2_566 ?
O3 Mo2 O11 78.09(11) . 2_566 ?
O12 Mo2 O11 74.26(10) . 2_566 ?
O5 Mo2 O7 164.32(13) . . ?
O6 Mo2 O7 88.65(13) . . ?
O3 Mo2 O7 83.61(11) . . ?
O12 Mo2 O7 71.07(10) . . ?
O11 Mo2 O7 71.89(9) 2_566 . ?
O5 Mo2 Mo1 85.71(12) . . ?
O6 Mo2 Mo1 134.76(12) . . ?
O3 Mo2 Mo1 120.33(9) . . ?
O12 Mo2 Mo1 35.63(8) . . ?
O11 Mo2 Mo1 42.24(7) 2_566 . ?
O7 Mo2 Mo1 79.14(6) . . ?
O9 Mo3 O8 103.81(15) . . ?
O9 Mo3 O10 101.13(15) . . ?
O8 Mo3 O10 101.24(14) . . ?
O9 Mo3 O7 97.56(13) . . ?
O8 Mo3 O7 100.75(13) . . ?
O10 Mo3 O7 146.67(11) . . ?
O9 Mo3 O11 92.13(12) . . ?
O8 Mo3 O11 163.71(13) . . ?
O10 Mo3 O11 78.53(11) . . ?
O7 Mo3 O11 73.40(10) . . ?
O9 Mo3 O12 162.40(12) . . ?
O8 Mo3 O12 92.28(13) . . ?
O10 Mo3 O12 82.32(12) . . ?
O7 Mo3 O12 72.07(10) . . ?
O11 Mo3 O12 71.49(9) . . ?
O1 Mo4 O2 105.47(19) . . ?
O1 Mo4 O3 103.75(16) . . ?
O2 Mo4 O3 97.38(16) . . ?
O1 Mo4 O10 104.12(17) . 2_566 ?
O2 Mo4 O10 97.96(15) . 2_566 ?
O3 Mo4 O10 143.11(13) . 2_566 ?
O1 Mo4 O4 92.50(15) . . ?
O2 Mo4 O4 162.03(15) . . ?
O3 Mo4 O4 77.56(12) . . ?
O10 Mo4 O4 77.55(12) 2_566 . ?
O1 Mo4 O11 161.51(15) . 2_566 ?
O2 Mo4 O11 93.01(14) . 2_566 ?
O3 Mo4 O11 72.65(11) . 2_566 ?
O10 Mo4 O11 73.22(11) 2_566 2_566 ?
O4 Mo4 O11 69.02(9) . 2_566 ?
C8 N1 C7 108.8(4) . . ?
C8 N1 C9 125.6(4) . . ?
C7 N1 C9 125.5(4) . . ?
C8 N2 C6 108.7(5) . . ?
C8 N2 H2N 125(5) . . ?
C6 N2 H2N 125(5) . . ?
C2 N3 C1 105.9(4) . . ?
C2 N3 Cu1 127.2(3) . . ?
C1 N3 Cu1 126.7(3) . . ?
C2 N4 C3 107.3(4) . . ?
C2 N4 C4 125.4(4) . . ?
C3 N4 C4 126.9(4) . . ?
C11 N5 C12 106.2(4) . . ?
C11 N5 Cu1 131.8(3) . . ?
C12 N5 Cu1 121.9(3) . . ?
C12 N6 C13 107.3(4) . . ?
C12 N6 C14 120.4(7) . . ?
C13 N6 C14 131.9(6) . . ?

loop_
_geom_bond_atom_site_label_1
_geom_bond_atom_site_label_2
_geom_bond_distance
_geom_bond_site_symmetry_2
_geom_bond_publ_flag
C1 N3 1.358(6) . ?
C1 C3 1.357(7) . ?
C1 H1 0.9300 . ?
C2 N3 1.326(6) . ?
C2 N4 1.330(6) . ?
C2 H2 0.9300 . ?
C3 N4 1.367(6) . ?
C3 H3 0.9300 . ?
C4 N4 1.473(6) . ?
C4 C5 1.504(7) . ?
C4 H4A 0.9700 . ?
C4 H4B 0.9700 . ?
C5 C5 1.528(11) 2_667 ?
C5 H5A 0.9700 . ?
C5 H5B 0.9700 . ?
C6 C7 1.323(8) . ?
C6 N2 1.364(7) . ?
C6 H6 0.9300 . ?
C7 N1 1.365(6) . ?
C7 H7 0.9300 . ?
C8 N2 1.305(7) . ?
C8 N1 1.319(6) . ?
C8 H8 0.9300 . ?
C9 N1 1.470(6) . ?
C9 C10 1.505(8) . ?
C9 H9A 0.9700 . ?
C9 H9B 0.9700 . ?
C10 C10 1.422(13) 2_656 ?
C10 H10A 0.9700 . ?
C10 H10B 0.9700 . ?
C11 C13 1.350(6) . ?
C11 N5 1.354(6) . ?
C13 N6 1.408(7) . ?
C13 C14' 1.506(12) . ?
C14 N6 1.432(11) . ?
C14 C15 1.537(14) . ?
C14' C15' 1.524(15) . ?
C15' C15 1.509(14) 2_557 ?
C15 C15' 1.509(14) 2_557 ?
C12 N6 1.328(7) . ?
C12 N5 1.365(6) . ?
O1 Mo4 1.693(3) . ?
O2 Mo4 1.705(3) . ?
O3 Mo2 1.911(3) . ?
O3 Mo4 1.915(3) . ?
O4 Mo1 1.742(3) 2_566 ?
O4 Mo4 2.259(3) . ?
O5 Mo2 1.693(3) . ?
O6 Mo2 1.702(3) . ?
O7 Mo1 1.955(3) 2_566 ?
O7 Mo3 1.989(3) . ?
O7 Mo2 2.391(3) . ?
O8 Mo3 1.704(3) . ?
O9 Mo3 1.699(3) . ?
O10 Mo3 1.896(3) . ?
O10 Mo4 1.934(3) 2_566 ?
O11 Mo1 2.148(3) 2_566 ?
O11 Mo2 2.290(3) 2_566 ?
O11 Mo3 2.320(3) . ?
O11 Mo1 2.360(3) . ?
O11 Mo4 2.508(3) 2_566 ?
O12 Mo1 1.954(3) . ?
O12 Mo2 1.998(3) . ?
O12 Mo3 2.352(3) . ?
O13 Mo1 1.693(3) . ?
Cu1 N3 1.990(4) . ?
Cu1 N3 1.990(4) 2_657 ?
Cu1 N5 1.990(4) . ?
Cu1 N5 1.990(4) 2_657 ?
Mo1 O4 1.742(3) 2_566 ?
Mo1 O7 1.955(3) 2_566 ?
Mo1 O11 2.148(3) 2_566 ?
Mo1 Mo2 3.1928(5) . ?
Mo2 O11 2.290(3) 2_566 ?
Mo4 O10 1.934(3) 2_566 ?
Mo4 O11 2.508(3) 2_566 ?
N2 H2N 0.84(6) . ?

loop_
_geom_hbond_atom_site_label_D
_geom_hbond_atom_site_label_H
_geom_hbond_atom_site_label_A
_geom_hbond_distance_DH
_geom_hbond_distance_HA
_geom_hbond_distance_DA
_geom_hbond_angle_DHA
_geom_hbond_site_symmetry_A
N2 H2N O2 0.84(6) 2.23(4) 2.938(7) 141(6) 2_666

loop_
_geom_torsion_atom_site_label_1
_geom_torsion_atom_site_label_2
_geom_torsion_atom_site_label_3
_geom_torsion_atom_site_label_4
_geom_torsion
_geom_torsion_site_symmetry_1
_geom_torsion_site_symmetry_2
_geom_torsion_site_symmetry_3
_geom_torsion_site_symmetry_4
_geom_torsion_publ_flag
N3 C1 C3 N4 -0.3(6) . . . . ?
N4 C4 C5 C5 -58.5(8) . . . 2_667 ?
N2 C6 C7 N1 -0.9(8) . . . . ?
N1 C9 C10 C10 59.1(11) . . . 2_656 ?
N5 C11 C13 N6 -0.1(6) . . . . ?
N5 C11 C13 C14' 166.7(6) . . . . ?
C11 C13 C14' C15' -109.5(10) . . . . ?
N6 C13 C14' C15' 53.5(13) . . . . ?
C13 C14' C15' C15 45.0(14) . . . 2_557 ?
N6 C14 C15 C15' -57.6(13) . . . 2_557 ?
Mo2 O12 Mo1 O13 74.33(16) . . . . ?
Mo3 O12 Mo1 O13 -171.59(15) . . . . ?
Mo2 O12 Mo1 O4 -179.47(13) . . . 2_566 ?
Mo3 O12 Mo1 O4 -65.39(15) . . . 2_566 ?
Mo2 O12 Mo1 O7 -61.9(3) . . . 2_566 ?
Mo3 O12 Mo1 O7 52.2(3) . . . 2_566 ?
Mo2 O12 Mo1 O11 -23.12(12) . . . 2_566 ?
Mo3 O12 Mo1 O11 90.96(13) . . . 2_566 ?
Mo2 O12 Mo1 O11 -100.20(13) . . . . ?
Mo3 O12 Mo1 O11 13.88(11) . . . . ?
Mo3 O12 Mo1 Mo2 114.08(17) . . . . ?
Mo1 O11 Mo1 O4 -179.58(14) 2_566 . . 2_566 ?
Mo2 O11 Mo1 O4 -85.25(13) 2_566 . . 2_566 ?
Mo3 O11 Mo1 O4 85.93(13) . . . 2_566 ?
Mo4 O11 Mo1 O4 0.84(11) 2_566 . . 2_566 ?
Mo1 O11 Mo1 O12 81.13(12) 2_566 . . . ?
Mo2 O11 Mo1 O12 175.46(13) 2_566 . . . ?
Mo3 O11 Mo1 O12 -13.36(11) . . . . ?
Mo4 O11 Mo1 O12 -98.45(11) 2_566 . . . ?
Mo1 O11 Mo1 O7 -80.56(12) 2_566 . . 2_566 ?
Mo2 O11 Mo1 O7 13.77(11) 2_566 . . 2_566 ?
Mo3 O11 Mo1 O7 -175.05(12) . . . 2_566 ?
Mo4 O11 Mo1 O7 99.86(10) 2_566 . . 2_566 ?
Mo1 O11 Mo1 O11 0.0 2_566 . . 2_566 ?
Mo2 O11 Mo1 O11 94.33(12) 2_566 . . 2_566 ?
Mo3 O11 Mo1 O11 -94.49(12) . . . 2_566 ?
Mo4 O11 Mo1 O11 -179.58(14) 2_566 . . 2_566 ?
Mo1 O11 Mo1 Mo2 45.14(8) 2_566 . . . ?
Mo2 O11 Mo1 Mo2 139.47(8) 2_566 . . . ?
Mo3 O11 Mo1 Mo2 -49.35(7) . . . . ?
Mo4 O11 Mo1 Mo2 -134.44(6) 2_566 . . . ?
Mo4 O3 Mo2 O5 70.3(2) . . . . ?
Mo4 O3 Mo2 O6 178.11(17) . . . . ?
Mo4 O3 Mo2 O12 -55.1(3) . . . . ?
Mo4 O3 Mo2 O11 -21.74(15) . . . 2_566 ?
Mo4 O3 Mo2 O7 -94.52(16) . . . . ?
Mo4 O3 Mo2 Mo1 -21.1(2) . . . . ?
Mo1 O12 Mo2 O5 -69.87(17) . . . . ?
Mo3 O12 Mo2 O5 173.05(14) . . . . ?
Mo1 O12 Mo2 O6 -176.79(15) . . . . ?
Mo3 O12 Mo2 O6 66.13(16) . . . . ?
Mo1 O12 Mo2 O3 56.0(3) . . . . ?
Mo3 O12 Mo2 O3 -61.0(2) . . . . ?
Mo1 O12 Mo2 O11 22.01(11) . . . 2_566 ?
Mo3 O12 Mo2 O11 -95.07(11) . . . 2_566 ?
Mo1 O12 Mo2 O7 97.84(13) . . . . ?
Mo3 O12 Mo2 O7 -19.24(9) . . . . ?
Mo3 O12 Mo2 Mo1 -117.08(17) . . . . ?
Mo1 O7 Mo2 O5 -42.6(6) 2_566 . . . ?
Mo3 O7 Mo2 O5 73.9(5) . . . . ?
Mo1 O7 Mo2 O6 166.13(16) 2_566 . . . ?
Mo3 O7 Mo2 O6 -77.39(15) . . . . ?
Mo1 O7 Mo2 O3 64.93(13) 2_566 . . . ?
Mo3 O7 Mo2 O3 -178.59(13) . . . . ?
Mo1 O7 Mo2 O12 -93.67(13) 2_566 . . . ?
Mo3 O7 Mo2 O12 22.81(11) . . . . ?
Mo1 O7 Mo2 O11 -14.59(11) 2_566 . . 2_566 ?
Mo3 O7 Mo2 O11 101.89(12) . . . 2_566 ?
Mo1 O7 Mo2 Mo1 -57.68(10) 2_566 . . . ?
Mo3 O7 Mo2 Mo1 58.80(9) . . . . ?
O13 Mo1 Mo2 O5 2.15(16) . . . . ?
O4 Mo1 Mo2 O5 112.19(18) 2_566 . . . ?
O12 Mo1 Mo2 O5 111.46(19) . . . . ?
O7 Mo1 Mo2 O5 -100.41(16) 2_566 . . . ?
O11 Mo1 Mo2 O5 -100.99(16) 2_566 . . . ?
O11 Mo1 Mo2 O5 -173.89(14) . . . . ?
O13 Mo1 Mo2 O6 -104.8(2) . . . . ?
O4 Mo1 Mo2 O6 5.2(2) 2_566 . . . ?
O12 Mo1 Mo2 O6 4.5(2) . . . . ?
O7 Mo1 Mo2 O6 152.59(19) 2_566 . . . ?
O11 Mo1 Mo2 O6 152.0(2) 2_566 . . . ?
O11 Mo1 Mo2 O6 79.11(18) . . . . ?
O13 Mo1 Mo2 O3 102.20(16) . . . . ?
O4 Mo1 Mo2 O3 -147.77(17) 2_566 . . . ?
O12 Mo1 Mo2 O3 -148.49(17) . . . . ?
O7 Mo1 Mo2 O3 -0.37(14) 2_566 . . . ?
O11 Mo1 Mo2 O3 -0.95(14) 2_566 . . . ?
O11 Mo1 Mo2 O3 -73.84(13) . . . . ?
O13 Mo1 Mo2 O12 -109.31(18) . . . . ?
O4 Mo1 Mo2 O12 0.72(18) 2_566 . . . ?
O7 Mo1 Mo2 O12 148.12(16) 2_566 . . . ?
O11 Mo1 Mo2 O12 147.55(17) 2_566 . . . ?
O11 Mo1 Mo2 O12 74.65(15) . . . . ?
O13 Mo1 Mo2 O11 103.14(15) . . . 2_566 ?
O4 Mo1 Mo2 O11 -146.82(17) 2_566 . . 2_566 ?
O12 Mo1 Mo2 O11 -147.55(17) . . . 2_566 ?
O7 Mo1 Mo2 O11 0.58(13) 2_566 . . 2_566 ?
O11 Mo1 Mo2 O11 -72.90(14) . . . 2_566 ?
O13 Mo1 Mo2 O7 178.10(13) . . . . ?
O4 Mo1 Mo2 O7 -71.86(15) 2_566 . . . ?
O12 Mo1 Mo2 O7 -72.59(15) . . . . ?
O7 Mo1 Mo2 O7 75.54(13) 2_566 . . . ?
O11 Mo1 Mo2 O7 74.96(12) 2_566 . . . ?
O11 Mo1 Mo2 O7 2.06(9) . . . . ?
Mo4 O10 Mo3 O9 66.82(19) 2_566 . . . ?
Mo4 O10 Mo3 O8 173.51(17) 2_566 . . . ?
Mo4 O10 Mo3 O7 -56.1(3) 2_566 . . . ?
Mo4 O10 Mo3 O11 -23.11(15) 2_566 . . . ?
Mo4 O10 Mo3 O12 -95.68(16) 2_566 . . . ?
Mo1 O7 Mo3 O9 -69.19(15) 2_566 . . . ?
Mo2 O7 Mo3 O9 175.49(12) . . . . ?
Mo1 O7 Mo3 O8 -174.87(14) 2_566 . . . ?
Mo2 O7 Mo3 O8 69.81(15) . . . . ?
Mo1 O7 Mo3 O10 54.6(3) 2_566 . . . ?
Mo2 O7 Mo3 O10 -60.7(2) . . . . ?
Mo1 O7 Mo3 O11 20.79(11) 2_566 . . . ?
Mo2 O7 Mo3 O11 -94.53(11) . . . . ?
Mo1 O7 Mo3 O12 96.21(13) 2_566 . . . ?
Mo2 O7 Mo3 O12 -19.11(9) . . . . ?
Mo1 O11 Mo3 O9 79.52(13) 2_566 . . . ?
Mo2 O11 Mo3 O9 -23.5(4) 2_566 . . . ?
Mo1 O11 Mo3 O9 -175.16(13) . . . . ?
Mo4 O11 Mo3 O9 -85.23(12) 2_566 . . . ?
Mo1 O11 Mo3 O8 -88.7(5) 2_566 . . . ?
Mo2 O11 Mo3 O8 168.3(4) 2_566 . . . ?
Mo1 O11 Mo3 O8 16.6(5) . . . . ?
Mo4 O11 Mo3 O8 106.5(5) 2_566 . . . ?
Mo1 O11 Mo3 O10 -179.56(13) 2_566 . . . ?
Mo2 O11 Mo3 O10 77.4(4) 2_566 . . . ?
Mo1 O11 Mo3 O10 -74.24(12) . . . . ?
Mo4 O11 Mo3 O10 15.70(11) 2_566 . . . ?
Mo1 O11 Mo3 O7 -17.74(10) 2_566 . . . ?
Mo2 O11 Mo3 O7 -120.7(4) 2_566 . . . ?
Mo1 O11 Mo3 O7 87.58(11) . . . . ?
Mo4 O11 Mo3 O7 177.52(10) 2_566 . . . ?
Mo1 O11 Mo3 O12 -93.91(11) 2_566 . . . ?
Mo2 O11 Mo3 O12 163.1(4) 2_566 . . . ?
Mo1 O11 Mo3 O12 11.41(9) . . . . ?
Mo4 O11 Mo3 O12 101.34(10) 2_566 . . . ?
Mo1 O12 Mo3 O9 -36.8(5) . . . . ?
Mo2 O12 Mo3 O9 78.9(4) . . . . ?
Mo1 O12 Mo3 O8 166.88(15) . . . . ?
Mo2 O12 Mo3 O8 -77.38(15) . . . . ?
Mo1 O12 Mo3 O10 65.84(14) . . . . ?
Mo2 O12 Mo3 O10 -178.42(14) . . . . ?
Mo1 O12 Mo3 O7 -92.55(14) . . . . ?
Mo2 O12 Mo3 O7 23.18(11) . . . . ?
Mo1 O12 Mo3 O11 -14.57(11) . . . . ?
Mo2 O12 Mo3 O11 101.16(12) . . . . ?
Mo2 O3 Mo4 O1 -178.54(19) . . . . ?
Mo2 O3 Mo4 O2 -70.6(2) . . . . ?
Mo2 O3 Mo4 O10 43.3(3) . . . 2_566 ?
Mo2 O3 Mo4 O4 91.92(17) . . . . ?
Mo2 O3 Mo4 O11 20.29(14) . . . 2_566 ?
Mo1 O4 Mo4 O1 179.4(2) 2_566 . . . ?
Mo1 O4 Mo4 O2 -1.7(6) 2_566 . . . ?
Mo1 O4 Mo4 O3 -77.02(18) 2_566 . . . ?
Mo1 O4 Mo4 O10 75.53(18) 2_566 . . 2_566 ?
Mo1 O4 Mo4 O11 -1.06(14) 2_566 . . 2_566 ?
N2 C8 N1 C7 1.1(7) . . . . ?
N2 C8 N1 C9 178.4(5) . . . . ?
C6 C7 N1 C8 -0.1(7) . . . . ?
C6 C7 N1 C9 -177.3(6) . . . . ?
C10 C9 N1 C8 88.7(7) . . . . ?
C10 C9 N1 C7 -94.5(7) . . . . ?
N1 C8 N2 C6 -1.7(8) . . . . ?
C7 C6 N2 C8 1.6(9) . . . . ?
N4 C2 N3 C1 0.1(6) . . . . ?
N4 C2 N3 Cu1 175.8(3) . . . . ?
C3 C1 N3 C2 0.1(6) . . . . ?
C3 C1 N3 Cu1 -175.6(3) . . . . ?
N5 Cu1 N3 C2 57.9(4) . . . . ?
N5 Cu1 N3 C2 -122.1(4) 2_657 . . . ?
N5 Cu1 N3 C1 -127.2(4) . . . . ?
N5 Cu1 N3 C1 52.8(4) 2_657 . . . ?
N3 C2 N4 C3 -0.3(6) . . . . ?
N3 C2 N4 C4 -173.4(4) . . . . ?
C1 C3 N4 C2 0.4(6) . . . . ?
C1 C3 N4 C4 173.4(4) . . . . ?
C5 C4 N4 C2 105.7(6) . . . . ?
C5 C4 N4 C3 -66.1(6) . . . . ?
C13 C11 N5 C12 0.3(6) . . . . ?
C13 C11 N5 Cu1 -179.9(4) . . . . ?
N6 C12 N5 C11 -0.3(6) . . . . ?
N6 C12 N5 Cu1 179.9(4) . . . . ?
N3 Cu1 N5 C11 -61.1(5) . . . . ?
N3 Cu1 N5 C11 118.9(5) 2_657 . . . ?
N3 Cu1 N5 C12 118.7(4) . . . . ?
N3 Cu1 N5 C12 -61.3(4) 2_657 . . . ?
N5 C12 N6 C13 0.2(6) . . . . ?
N5 C12 N6 C14 -174.0(7) . . . . ?
C11 C13 N6 C12 0.0(6) . . . . ?
C14' C13 N6 C12 -164.8(8) . . . . ?
C11 C13 N6 C14 173.2(8) . . . . ?
C14' C13 N6 C14 8.5(13) . . . . ?
C15 C14 N6 C12 103.7(9) . . . . ?
C15 C14 N6 C13 -68.7(12) . . . . ?
